data_7132547
loop_
_publ_author_name
'Mangel, Daniel N.'
'Brewster, James T.'
'Juarez, Gabriel J.'
'Lynch, Vincent M.'
'Sessler, Jonathan L.'

_publ_section_title
;
 Cyclopentadienyl capped thorium(IV) porphyrinoid complex.
;
_journal_issue 8
_journal_name_full 'Chemical communications (Cambridge, England)'
_journal_page_first 1020
_journal_page_last 1022
_journal_paper_doi 10.1039/d3cc05283d
_journal_volume 60
_journal_year 2024
_chemical_formula_moiety 'C61 H61 Cl0.08 F0.92 N6 Th'
_chemical_formula_sum 'C61 H61 Cl0.08 F0.92 N6 Th'
_chemical_formula_weight 1130.51
_space_group_crystal_system monoclinic
_space_group_IT_number 14
_space_group_name_Hall '-P 2ybc'
_space_group_name_H-M_alt 'P 1 21/c 1'
_atom_sites_solution_hydrogens geom
_audit_creation_date 2023-12-18
_audit_creation_method
;
Olex2 1.5
(compiled 2021.07.19 svn.r715e62df for OlexSys, GUI svn.r6380)
;
_audit_update_record
;
2023-12-20 deposited with the CCDC.	2023-12-22 downloaded from the CCDC.
;
_cell_angle_alpha 90
_cell_angle_beta 90.9154(5)
_cell_angle_gamma 90
_cell_formula_units_Z 4
_cell_length_a 16.63492(9)
_cell_length_b 11.85014(7)
_cell_length_c 24.83906(14)
_cell_measurement_reflns_used 33312
_cell_measurement_temperature 100.15
_cell_measurement_theta_max 75.6
_cell_measurement_theta_min 3.53
_cell_volume 4895.80(5)
_computing_cell_refinement 'CrysAlisPro V 1.171.40.53, Rigaku Oxford Diffraction'
_computing_data_collection 'CrysAlisPro V 1.171.40.53, Rigaku Oxford Diffraction'
_computing_data_reduction 'CrysAlisPro V 1.171.40.53, Rigaku Oxford Diffraction'
_computing_molecular_graphics 'Olex2 1.5 (Dolomanov et al., 2009)'
_computing_publication_material 'Olex2 1.5 (Dolomanov et al., 2009)'
_computing_structure_refinement 'SHELXL 2018/3 (Sheldrick, 2015)'
_computing_structure_solution 'SHELXT. (Sheldrick, 2015)'
_diffrn_ambient_temperature 100.15
_diffrn_measured_fraction_theta_full 1.000
_diffrn_measured_fraction_theta_max 0.994
_diffrn_measurement_device_type 'Agilent SuperNova with an Atlas S2 CCD'
_diffrn_measurement_method \w-scans
_diffrn_radiation_type CuK\a
_diffrn_radiation_wavelength 1.54184
_diffrn_reflns_av_R_equivalents 0.0337
_diffrn_reflns_av_unetI/netI 0.0200
_diffrn_reflns_Laue_measured_fraction_full 1.000
_diffrn_reflns_Laue_measured_fraction_max 0.994
_diffrn_reflns_limit_h_max 20
_diffrn_reflns_limit_h_min -19
_diffrn_reflns_limit_k_max 12
_diffrn_reflns_limit_k_min -14
_diffrn_reflns_limit_l_max 28
_diffrn_reflns_limit_l_min -31
_diffrn_reflns_number 51244
_diffrn_reflns_point_group_measured_fraction_full 1.000
_diffrn_reflns_point_group_measured_fraction_max 0.994
_diffrn_reflns_theta_full 67.684
_diffrn_reflns_theta_max 75.779
_diffrn_reflns_theta_min 3.559
_diffrn_source 'microfocus sealed tube'
_exptl_absorpt_coefficient_mu 10.255
_exptl_absorpt_correction_T_max 0.531
_exptl_absorpt_correction_T_min 0.234
_exptl_absorpt_correction_type 'gaussian and multi-scan'
_exptl_absorpt_process_details
;
CrysAlisPro 1.171.40.53 (Rigaku Oxford Diffraction, 2019)
Numerical absorption correction based on gaussian integration over
			a multifaceted crystal model
Empirical absorption correction using spherical harmonics,
 implemented in SCALE3 ABSPACK scaling algorithm.
;
_exptl_crystal_colour black
_exptl_crystal_density_diffrn 1.534
_exptl_crystal_description prism
_exptl_crystal_F_000 2275
_exptl_crystal_size_max 0.2
_exptl_crystal_size_mid 0.077
_exptl_crystal_size_min 0.071
_refine_diff_density_max 1.590
_refine_diff_density_min -0.929
_refine_diff_density_rms 0.117
_refine_ls_extinction_method none
_refine_ls_goodness_of_fit_ref 1.058
_refine_ls_hydrogen_treatment constr
_refine_ls_matrix_type full
_refine_ls_number_parameters 634
_refine_ls_number_reflns 10134
_refine_ls_number_restraints 0
_refine_ls_restrained_S_all 1.058
_refine_ls_R_factor_all 0.0311
_refine_ls_R_factor_gt 0.0303
_refine_ls_shift/su_max 0.007
_refine_ls_shift/su_mean 0.000
_refine_ls_structure_factor_coef Fsqd
_refine_ls_weighting_details 'w=1/[\s^2^(Fo^2^)+(0.0523P)^2^+9.5763P] where P=(Fo^2^+2Fc^2^)/3'
_refine_ls_weighting_scheme calc
_refine_ls_wR_factor_gt 0.0810
_refine_ls_wR_factor_ref 0.0819
_reflns_Friedel_coverage 0.000
_reflns_number_gt 9783
_reflns_number_total 10134
_reflns_threshold_expression 'I > 2\s(I)'
_cod_data_source_file d3cc05283d2.cif
_cod_data_source_block th-dpam-f
_cod_depositor_comments 'Adding full bibliography for 7132547--7132548.cif.'
_cod_database_code 7132547
_shelx_shelxl_version_number 2018/3
_shelx_space_group_comment
;
The symmetry employed for this shelxl refinement is uniquely defined
by the following loop, which should always be used as a source of
symmetry information in preference to the above space-group names.
They are only intended as comments.
;
_shelx_estimated_absorpt_t_max 0.530
_shelx_estimated_absorpt_t_min 0.234
_olex2_refinement_description
;
1. Fixed Uiso
 At 1.2 times of:
  All C(H) groups, All C(H,H) groups
 At 1.5 times of:
  All C(H,H,H) groups
2. Others
 Fixed Sof: F1(0.92) Cl7(0.08)
3.a Secondary CH2 refined with riding coordinates:
 C29(H29A,H29B), C31(H31A,H31B), C39(H39A,H39B), C41(H41A,H41B), C43(H43A,
 H43B), C45(H45A,H45B), C53(H53A,H53B), C55(H55A,H55B)
3.b Aromatic/amide H refined with riding coordinates:
 C11(H11), C12(H12), C13(H13), C25(H25), C26(H26), C27(H27), C34(H34),
 C35(H35), C36(H36), C37(H37), C38(H38), C48(H48), C49(H49), C50(H50), C51(H51),
  C52(H52), C57(H57), C58(H58), C59(H59), C60(H60), C61(H61)
3.c Idealised Me refined as rotating group:
 C30(H30A,H30B,H30C), C32(H32A,H32B,H32C), C40(H40A,H40B,H40C), C42(H42A,H42B,
 H42C), C44(H44A,H44B,H44C), C46(H46A,H46B,H46C), C54(H54A,H54B,H54C), C56(H56A,
 H56B,H56C)
;
_olex2_submission_special_instructions 'No special instructions were received'

loop_
_space_group_symop_operation_xyz
'x, y, z'
'-x, y+1/2, -z+1/2'
'-x, -y, -z'
'x, -y-1/2, z-1/2'

loop_
_atom_site_label
_atom_site_type_symbol
_atom_site_fract_x
_atom_site_fract_y
_atom_site_fract_z
_atom_site_U_iso_or_equiv
_atom_site_adp_type
_atom_site_occupancy
_atom_site_site_symmetry_order
_atom_site_calc_flag
_atom_site_refinement_flags_posn
_atom_site_refinement_flags_adp
_atom_site_refinement_flags_occupancy
_atom_site_disorder_assembly
_atom_site_disorder_group
Th1 Th 0.75965(2) 0.62217(2) 0.76745(2) 0.01314(5) Uani 1 1 d . . . . .
F1 F 0.85772(18) 0.6797(2) 0.82039(12) 0.0308(5) Uani 0.92 1 d . . P . .
N1 N 0.65285(18) 0.6240(2) 0.85173(12) 0.0165(6) Uani 1 1 d . . . . .
N2 N 0.75942(15) 0.4396(2) 0.83597(10) 0.0149(5) Uani 1 1 d . . . . .
N3 N 0.87106(15) 0.4543(2) 0.75922(10) 0.0151(5) Uani 1 1 d . . . . .
N4 N 0.85952(18) 0.6145(2) 0.67743(12) 0.0169(6) Uani 1 1 d . . . . .
N5 N 0.78792(16) 0.8173(2) 0.71234(11) 0.0171(5) Uani 1 1 d . . . . .
N6 N 0.70532(16) 0.8214(2) 0.80378(11) 0.0175(5) Uani 1 1 d . . . . .
C1 C 0.61004(19) 0.7185(3) 0.85242(12) 0.0184(6) Uani 1 1 d . . . . .
C2 C 0.52671(19) 0.7009(3) 0.86252(13) 0.0214(7) Uani 1 1 d . . . . .
C3 C 0.51889(19) 0.5864(3) 0.87092(13) 0.0210(6) Uani 1 1 d . . . . .
C4 C 0.59924(18) 0.5392(3) 0.86660(13) 0.0175(6) Uani 1 1 d . . . . .
C5 C 0.62775(18) 0.4323(3) 0.88092(12) 0.0159(6) Uani 1 1 d . . . . .
C6 C 0.70793(19) 0.3959(3) 0.87440(12) 0.0147(6) Uani 1 1 d . . . . .
C7 C 0.75034(18) 0.3157(3) 0.90803(12) 0.0160(6) Uani 1 1 d . . . . .
C8 C 0.82900(18) 0.3137(3) 0.89007(12) 0.0176(6) Uani 1 1 d . . . . .
C9 C 0.8305(2) 0.3862(3) 0.84453(13) 0.0163(6) Uani 1 1 d . . . . .
C10 C 0.89138(19) 0.3927(3) 0.80319(13) 0.0159(6) Uani 1 1 d . . . . .
C11 C 0.96321(19) 0.3303(3) 0.80478(14) 0.0203(6) Uani 1 1 d . . . . .
H11 H 0.978465 0.290708 0.836595 0.024 Uiso 1 1 calc R U . . .
C12 C 1.01159(18) 0.3263(3) 0.76023(14) 0.0211(6) Uani 1 1 d . . . . .
H12 H 1.060553 0.285056 0.761182 0.025 Uiso 1 1 calc R U . . .
C13 C 0.9878(2) 0.3832(3) 0.71438(15) 0.0216(7) Uani 1 1 d . . . . .
H13 H 1.018523 0.378803 0.682559 0.026 Uiso 1 1 calc R U . . .
C14 C 0.91790(18) 0.4470(3) 0.71556(12) 0.0164(6) Uani 1 1 d . . . . .
C15 C 0.88912(18) 0.5118(3) 0.66934(12) 0.0161(6) Uani 1 1 d . . . . .
C16 C 0.88649(18) 0.4780(3) 0.61409(13) 0.0177(6) Uani 1 1 d . . . . .
C17 C 0.85336(19) 0.5675(3) 0.58633(12) 0.0178(6) Uani 1 1 d . . . . .
C18 C 0.84015(19) 0.6562(3) 0.62623(12) 0.0169(6) Uani 1 1 d . . . . .
C19 C 0.82158(18) 0.7687(3) 0.61853(13) 0.0190(6) Uani 1 1 d . . . . .
C20 C 0.81122(18) 0.8473(3) 0.66109(13) 0.0180(6) Uani 1 1 d . . . . .
C21 C 0.82704(19) 0.9664(3) 0.65899(14) 0.0211(6) Uani 1 1 d . . . . .
C22 C 0.81598(19) 1.0074(3) 0.71006(14) 0.0208(6) Uani 1 1 d . . . . .
C23 C 0.78793(19) 0.9148(3) 0.74119(13) 0.0184(6) Uani 1 1 d . . . . .
C24 C 0.74527(19) 0.9176(3) 0.79142(14) 0.0191(6) Uani 1 1 d . . . . .
C25 C 0.7372(2) 1.0152(3) 0.82308(15) 0.0260(7) Uani 1 1 d . . . . .
H25 H 0.768901 1.080104 0.816156 0.031 Uiso 1 1 calc R U . . .
C26 C 0.6825(2) 1.0156(3) 0.86437(15) 0.0299(8) Uani 1 1 d . . . . .
H26 H 0.676992 1.080518 0.886460 0.036 Uiso 1 1 calc R U . . .
C27 C 0.6359(2) 0.9216(3) 0.87337(14) 0.0255(7) Uani 1 1 d . . . . .
H27 H 0.594820 0.922408 0.899485 0.031 Uiso 1 1 calc R U . . .
C28 C 0.6509(2) 0.8250(3) 0.84294(13) 0.0194(6) Uani 1 1 d . . . . .
C29 C 0.4616(2) 0.7892(3) 0.85741(15) 0.0287(8) Uani 1 1 d . . . . .
H29A H 0.415633 0.755866 0.837170 0.034 Uiso 1 1 calc R U . . .
H29B H 0.482382 0.852483 0.835691 0.034 Uiso 1 1 calc R U . . .
C30 C 0.4302(3) 0.8371(4) 0.91047(18) 0.0403(10) Uani 1 1 d . . . . .
H30A H 0.389189 0.894436 0.902722 0.060 Uiso 1 1 calc R U . . .
H30B H 0.474829 0.871429 0.930876 0.060 Uiso 1 1 calc R U . . .
H30C H 0.406685 0.776145 0.931700 0.060 Uiso 1 1 calc R U . . .
C31 C 0.4383(2) 0.5286(3) 0.87534(16) 0.0281(8) Uani 1 1 d . . . . .
H31A H 0.397068 0.585181 0.884884 0.034 Uiso 1 1 calc R U . . .
H31B H 0.441057 0.471991 0.904604 0.034 Uiso 1 1 calc R U . . .
C32 C 0.4132(2) 0.4706(4) 0.82302(19) 0.0364(9) Uani 1 1 d . . . . .
H32A H 0.410771 0.526279 0.793887 0.055 Uiso 1 1 calc R U . . .
H32B H 0.360172 0.435960 0.827202 0.055 Uiso 1 1 calc R U . . .
H32C H 0.452575 0.412080 0.814312 0.055 Uiso 1 1 calc R U . . .
C33 C 0.57182(19) 0.3529(3) 0.90800(14) 0.0196(6) Uani 1 1 d . . . . .
C34 C 0.5497(2) 0.2529(3) 0.88291(15) 0.0240(7) Uani 1 1 d . . . . .
H34 H 0.569294 0.236250 0.848077 0.029 Uiso 1 1 calc R U . . .
C35 C 0.4990(2) 0.1765(3) 0.90821(18) 0.0343(9) Uani 1 1 d . . . . .
H35 H 0.484090 0.107948 0.890913 0.041 Uiso 1 1 calc R U . . .
C36 C 0.4708(2) 0.2019(4) 0.95889(19) 0.0389(10) Uani 1 1 d . . . . .
H36 H 0.436461 0.150070 0.976489 0.047 Uiso 1 1 calc R U . . .
C37 C 0.4919(2) 0.3013(4) 0.98415(17) 0.0350(9) Uani 1 1 d . . . . .
H37 H 0.471830 0.317773 1.018879 0.042 Uiso 1 1 calc R U . . .
C38 C 0.5423(2) 0.3775(3) 0.95905(16) 0.0254(8) Uani 1 1 d . . . . .
H38 H 0.556715 0.446130 0.976477 0.030 Uiso 1 1 calc R U . . .
C39 C 0.72542(19) 0.2540(3) 0.95822(13) 0.0188(6) Uani 1 1 d . . . . .
H39A H 0.756635 0.183087 0.961426 0.023 Uiso 1 1 calc R U . . .
H39B H 0.667827 0.233644 0.954871 0.023 Uiso 1 1 calc R U . . .
C40 C 0.7385(2) 0.3240(3) 1.00924(14) 0.0253(7) Uani 1 1 d . . . . .
H40A H 0.704427 0.391405 1.007569 0.038 Uiso 1 1 calc R U . . .
H40B H 0.795049 0.346653 1.012116 0.038 Uiso 1 1 calc R U . . .
H40C H 0.724378 0.278811 1.040754 0.038 Uiso 1 1 calc R U . . .
C41 C 0.89691(19) 0.2516(3) 0.91821(14) 0.0234(7) Uani 1 1 d . . . . .
H41A H 0.886263 0.250571 0.957306 0.028 Uiso 1 1 calc R U . . .
H41B H 0.947193 0.294617 0.912969 0.028 Uiso 1 1 calc R U . . .
C42 C 0.9104(3) 0.1310(3) 0.89965(19) 0.0333(9) Uani 1 1 d . . . . .
H42A H 0.920089 0.130301 0.860842 0.050 Uiso 1 1 calc R U . . .
H42B H 0.862640 0.085599 0.907305 0.050 Uiso 1 1 calc R U . . .
H42C H 0.957069 0.099194 0.918835 0.050 Uiso 1 1 calc R U . . .
C43 C 0.9082(2) 0.3643(3) 0.59140(15) 0.0231(7) Uani 1 1 d . . . . .
H43A H 0.864569 0.339741 0.566476 0.028 Uiso 1 1 calc R U . . .
H43B H 0.911127 0.309131 0.621300 0.028 Uiso 1 1 calc R U . . .
C44 C 0.9878(3) 0.3616(3) 0.56133(17) 0.0301(8) Uani 1 1 d . . . . .
H44A H 0.986664 0.418487 0.532708 0.045 Uiso 1 1 calc R U . . .
H44B H 0.995350 0.286644 0.545484 0.045 Uiso 1 1 calc R U . . .
H44C H 1.032185 0.377772 0.586529 0.045 Uiso 1 1 calc R U . . .
C45 C 0.8270(2) 0.5603(3) 0.52789(13) 0.0238(7) Uani 1 1 d . . . . .
H45A H 0.857025 0.499178 0.509965 0.029 Uiso 1 1 calc R U . . .
H45B H 0.839779 0.632174 0.509561 0.029 Uiso 1 1 calc R U . . .
C46 C 0.7369(2) 0.5373(3) 0.52259(15) 0.0295(8) Uani 1 1 d . . . . .
H46A H 0.721250 0.534907 0.484394 0.044 Uiso 1 1 calc R U . . .
H46B H 0.707085 0.597481 0.540543 0.044 Uiso 1 1 calc R U . . .
H46C H 0.724468 0.464684 0.539419 0.044 Uiso 1 1 calc R U . . .
C47 C 0.81147(19) 0.8114(3) 0.56201(13) 0.0193(6) Uani 1 1 d . . . . .
C48 C 0.8766(2) 0.8257(3) 0.52794(14) 0.0257(7) Uani 1 1 d . . . . .
H48 H 0.929412 0.808360 0.540529 0.031 Uiso 1 1 calc R U . . .
C49 C 0.8648(2) 0.8653(3) 0.47573(16) 0.0286(8) Uani 1 1 d . . . . .
H49 H 0.909730 0.877361 0.453289 0.034 Uiso 1 1 calc R U . . .
C50 C 0.7890(3) 0.8868(3) 0.45653(15) 0.0276(8) Uani 1 1 d . . . . .
H50 H 0.781174 0.912388 0.420572 0.033 Uiso 1 1 calc R U . . .
C51 C 0.7233(2) 0.8714(3) 0.48949(16) 0.0251(8) Uani 1 1 d . . . . .
H51 H 0.670446 0.884538 0.475775 0.030 Uiso 1 1 calc R U . . .
C52 C 0.7346(2) 0.8367(3) 0.54261(13) 0.0206(6) Uani 1 1 d . . . . .
H52 H 0.689834 0.830366 0.565665 0.025 Uiso 1 1 calc R U . . .
C53 C 0.8551(2) 1.0389(3) 0.61316(15) 0.0273(7) Uani 1 1 d . . . . .
H53A H 0.833795 1.116282 0.617867 0.033 Uiso 1 1 calc R U . . .
H53B H 0.832447 1.008733 0.578980 0.033 Uiso 1 1 calc R U . . .
C54 C 0.9465(3) 1.0448(4) 0.6090(2) 0.0415(10) Uani 1 1 d . . . . .
H54A H 0.960912 1.093601 0.578831 0.062 Uiso 1 1 calc R U . . .
H54B H 0.967969 0.968835 0.603107 0.062 Uiso 1 1 calc R U . . .
H54C H 0.969406 1.075662 0.642526 0.062 Uiso 1 1 calc R U . . .
C55 C 0.8298(2) 1.1288(3) 0.72612(18) 0.0268(8) Uani 1 1 d . . . . .
H55A H 0.873331 1.160513 0.703998 0.032 Uiso 1 1 calc R U . . .
H55B H 0.847960 1.131346 0.764251 0.032 Uiso 1 1 calc R U . . .
C56 C 0.7547(3) 1.2026(3) 0.71930(19) 0.0372(9) Uani 1 1 d . . . . .
H56A H 0.735700 1.199473 0.681780 0.056 Uiso 1 1 calc R U . . .
H56B H 0.767932 1.280797 0.728814 0.056 Uiso 1 1 calc R U . . .
H56C H 0.712447 1.174867 0.742937 0.056 Uiso 1 1 calc R U . . .
C57 C 0.6110(2) 0.6492(3) 0.70887(18) 0.0324(8) Uani 1 1 d . . . . .
H57 H 0.587975 0.722239 0.711733 0.039 Uiso 1 1 calc R U . . .
C58 C 0.5955(2) 0.5578(3) 0.74216(14) 0.0272(7) Uani 1 1 d . . . . .
H58 H 0.558863 0.557004 0.771091 0.033 Uiso 1 1 calc R U . . .
C59 C 0.6434(2) 0.4666(3) 0.72575(17) 0.0321(8) Uani 1 1 d . . . . .
H59 H 0.645958 0.393938 0.741868 0.039 Uiso 1 1 calc R U . . .
C60 C 0.6866(2) 0.5036(4) 0.68092(17) 0.0368(10) Uani 1 1 d . . . . .
H60 H 0.723568 0.459941 0.660968 0.044 Uiso 1 1 calc R U . . .
C61 C 0.6657(3) 0.6151(4) 0.67085(18) 0.0392(11) Uani 1 1 d . . . . .
H61 H 0.685782 0.660530 0.642545 0.047 Uiso 1 1 calc R U . . .
Cl7 Cl 0.8820(9) 0.6935(12) 0.8357(6) 0.030(3) Uiso 0.08 1 d . . P . .

loop_
_atom_site_aniso_label
_atom_site_aniso_U_11
_atom_site_aniso_U_22
_atom_site_aniso_U_33
_atom_site_aniso_U_23
_atom_site_aniso_U_13
_atom_site_aniso_U_12
Th1 0.01468(7) 0.01084(7) 0.01391(7) -0.00030(3) 0.00064(4) 0.00092(3)
F1 0.0299(13) 0.0291(14) 0.0334(14) 0.0016(11) 0.0009(12) -0.0010(11)
N1 0.0162(13) 0.0173(15) 0.0161(14) -0.0012(9) 0.0003(11) 0.0025(9)
N2 0.0127(11) 0.0171(12) 0.0149(11) -0.0014(10) -0.0015(9) 0.0011(9)
N3 0.0153(11) 0.0136(12) 0.0164(12) -0.0010(10) 0.0018(9) -0.0012(9)
N4 0.0182(13) 0.0156(13) 0.0171(14) 0.0002(9) 0.0001(11) 0.0029(9)
N5 0.0183(12) 0.0147(12) 0.0181(12) -0.0033(10) -0.0012(10) 0.0007(10)
N6 0.0189(13) 0.0168(13) 0.0169(12) 0.0006(10) -0.0011(10) 0.0023(10)
C1 0.0217(15) 0.0191(15) 0.0146(13) -0.0007(12) 0.0009(11) 0.0046(12)
C2 0.0195(15) 0.0256(17) 0.0193(15) 0.0027(13) 0.0040(12) 0.0063(13)
C3 0.0145(14) 0.0281(17) 0.0204(15) 0.0052(14) 0.0031(11) 0.0047(13)
C4 0.0148(14) 0.0191(16) 0.0188(14) 0.0005(12) 0.0020(11) 0.0025(12)
C5 0.0151(13) 0.0183(15) 0.0143(13) -0.0007(11) -0.0002(10) 0.0028(11)
C6 0.0168(14) 0.0143(13) 0.0130(13) 0.0002(11) 0.0017(11) 0.0013(11)
C7 0.0186(14) 0.0139(13) 0.0156(13) 0.0009(11) -0.0001(11) 0.0000(11)
C8 0.0175(14) 0.0168(14) 0.0183(14) 0.0019(12) -0.0012(11) 0.0033(11)
C9 0.0156(15) 0.0171(15) 0.0163(15) -0.0013(11) 0.0009(12) 0.0012(10)
C10 0.0139(14) 0.0152(14) 0.0186(15) 0.0011(11) 0.0005(12) -0.0006(11)
C11 0.0152(14) 0.0205(16) 0.0253(16) 0.0043(13) -0.0016(12) 0.0018(12)
C12 0.0137(14) 0.0201(15) 0.0297(17) 0.0022(13) 0.0029(12) 0.0054(12)
C13 0.0186(16) 0.0216(17) 0.0248(18) 0.0011(12) 0.0075(13) 0.0019(11)
C14 0.0177(14) 0.0124(13) 0.0191(14) 0.0008(11) 0.0015(11) -0.0009(11)
C15 0.0147(13) 0.0147(14) 0.0188(14) 0.0009(11) 0.0019(11) -0.0003(11)
C16 0.0170(14) 0.0182(15) 0.0179(14) -0.0005(12) 0.0045(11) -0.0019(11)
C17 0.0183(14) 0.0206(16) 0.0147(14) 0.0000(12) 0.0055(11) -0.0010(12)
C18 0.0176(14) 0.0198(15) 0.0135(14) 0.0015(12) 0.0029(11) -0.0007(12)
C19 0.0141(13) 0.0222(16) 0.0207(15) 0.0018(13) 0.0006(11) 0.0011(12)
C20 0.0158(14) 0.0173(15) 0.0208(15) 0.0049(13) -0.0005(11) 0.0018(12)
C21 0.0164(14) 0.0207(16) 0.0263(16) 0.0043(13) -0.0020(12) 0.0011(12)
C22 0.0172(14) 0.0162(15) 0.0290(17) 0.0010(13) -0.0029(12) -0.0011(12)
C23 0.0178(14) 0.0152(15) 0.0222(16) 0.0001(13) -0.0013(12) 0.0002(12)
C24 0.0189(14) 0.0149(15) 0.0234(16) -0.0006(13) -0.0008(12) 0.0013(12)
C25 0.0329(18) 0.0149(15) 0.0302(18) -0.0070(13) -0.0006(14) -0.0011(13)
C26 0.043(2) 0.0194(17) 0.0275(18) -0.0110(14) -0.0007(15) 0.0075(15)
C27 0.0301(18) 0.0239(18) 0.0226(16) -0.0058(14) 0.0047(13) 0.0065(14)
C28 0.0238(15) 0.0178(15) 0.0167(14) -0.0024(12) -0.0004(12) 0.0050(12)
C29 0.0246(17) 0.0292(19) 0.0322(19) 0.0076(15) 0.0033(14) 0.0114(14)
C30 0.038(2) 0.041(2) 0.042(2) 0.0086(19) 0.0124(18) 0.0212(19)
C31 0.0147(15) 0.0328(19) 0.0370(19) 0.0120(16) 0.0046(13) 0.0035(14)
C32 0.0197(17) 0.036(2) 0.054(3) 0.0002(19) -0.0051(16) -0.0045(15)
C33 0.0145(14) 0.0217(15) 0.0227(16) 0.0051(13) 0.0013(12) 0.0032(12)
C34 0.0197(15) 0.0253(17) 0.0267(17) 0.0053(14) -0.0036(13) -0.0022(13)
C35 0.0290(18) 0.0288(19) 0.045(2) 0.0136(17) -0.0101(16) -0.0088(15)
C36 0.0206(17) 0.046(2) 0.050(2) 0.025(2) 0.0006(16) -0.0056(16)
C37 0.0230(17) 0.047(2) 0.036(2) 0.0187(18) 0.0116(15) 0.0090(16)
C38 0.0204(17) 0.030(2) 0.0257(19) 0.0067(13) 0.0050(14) 0.0067(12)
C39 0.0200(14) 0.0183(15) 0.0182(14) 0.0048(12) 0.0019(11) 0.0016(12)
C40 0.0280(17) 0.0295(18) 0.0184(15) 0.0022(13) 0.0009(13) -0.0014(14)
C41 0.0183(15) 0.0292(18) 0.0228(16) 0.0092(14) -0.0007(12) 0.0035(13)
C42 0.028(2) 0.029(2) 0.042(2) 0.0080(16) 0.0010(17) 0.0076(14)
C43 0.0295(18) 0.0167(15) 0.0233(17) -0.0014(12) 0.0062(14) 0.0001(13)
C44 0.036(2) 0.0244(17) 0.031(2) -0.0028(15) 0.0147(16) 0.0056(15)
C45 0.0275(17) 0.0263(17) 0.0178(15) -0.0005(13) 0.0019(12) 0.0019(14)
C46 0.0310(18) 0.034(2) 0.0235(17) -0.0072(15) -0.0051(14) 0.0019(15)
C47 0.0217(15) 0.0186(15) 0.0177(14) 0.0029(12) 0.0018(12) 0.0017(12)
C48 0.0210(16) 0.0316(19) 0.0246(17) 0.0067(14) 0.0018(13) 0.0024(14)
C49 0.0297(19) 0.0318(19) 0.0247(18) 0.0054(14) 0.0092(15) 0.0015(14)
C50 0.042(2) 0.0263(19) 0.0148(16) 0.0063(12) 0.0008(15) 0.0030(14)
C51 0.0253(18) 0.0268(19) 0.0230(18) 0.0065(13) -0.0046(14) 0.0009(13)
C52 0.0202(15) 0.0206(16) 0.0211(15) 0.0007(13) 0.0025(12) 0.0015(12)
C53 0.0312(18) 0.0179(16) 0.0328(19) 0.0077(14) 0.0035(15) -0.0005(14)
C54 0.038(2) 0.030(2) 0.057(3) 0.0153(19) 0.015(2) -0.0046(17)
C55 0.0301(19) 0.0151(17) 0.035(2) 0.0001(13) -0.0026(16) -0.0063(13)
C56 0.042(2) 0.0184(18) 0.051(2) -0.0017(17) -0.0086(19) 0.0035(16)
C57 0.0270(18) 0.0244(17) 0.045(2) 0.0017(17) -0.0176(16) 0.0016(15)
C58 0.0182(15) 0.042(2) 0.0213(16) -0.0058(15) 0.0011(12) -0.0084(15)
C59 0.0337(19) 0.0214(17) 0.041(2) -0.0008(15) -0.0162(16) -0.0070(15)
C60 0.0180(16) 0.056(3) 0.037(2) -0.0284(19) -0.0022(14) 0.0002(16)
C61 0.033(2) 0.060(3) 0.025(2) 0.0129(17) -0.0060(16) -0.0202(18)

loop_
_atom_type_symbol
_atom_type_description
_atom_type_scat_dispersion_real
_atom_type_scat_dispersion_imag
_atom_type_scat_source
C C 0.0181 0.0091 'International Tables Vol C Tables 4.2.6.8 and 6.1.1.4'
H H 0.0000 0.0000 'International Tables Vol C Tables 4.2.6.8 and 6.1.1.4'
Cl Cl 0.3639 0.7018 'International Tables Vol C Tables 4.2.6.8 and 6.1.1.4'
F F 0.0727 0.0534 'International Tables Vol C Tables 4.2.6.8 and 6.1.1.4'
N N 0.0311 0.0180 'International Tables Vol C Tables 4.2.6.8 and 6.1.1.4'
Th Th -4.1491 12.3296 'International Tables Vol C Tables 4.2.6.8 and 6.1.1.4'

loop_
_geom_angle_atom_site_label_1
_geom_angle_atom_site_label_2
_geom_angle_atom_site_label_3
_geom_angle
_geom_angle_site_symmetry_1
_geom_angle_site_symmetry_3
_geom_angle_publ_flag
F1 Th1 N1 91.40(9) . . ?
F1 Th1 N2 83.20(8) . . ?
F1 Th1 N3 76.78(9) . . ?
F1 Th1 N4 92.51(9) . . ?
F1 Th1 N5 84.54(9) . . ?
F1 Th1 N6 77.06(9) . . ?
F1 Th1 C57 154.04(11) . . ?
F1 Th1 C59 156.02(11) . . ?
F1 Th1 C60 156.86(10) . . ?
F1 Th1 C61 155.60(11) . . ?
F1 Th1 Cl7 0.9(3) . . ?
N1 Th1 N4 176.08(8) . . ?
N1 Th1 C57 79.87(11) . . ?
N1 Th1 C59 80.78(11) . . ?
N1 Th1 C60 107.79(10) . . ?
N1 Th1 C61 106.73(11) . . ?
N2 Th1 N1 62.03(8) . . ?
N2 Th1 N4 118.25(7) . . ?
N2 Th1 C57 113.06(10) . . ?
N2 Th1 C59 73.09(10) . . ?
N2 Th1 C60 94.29(12) . . ?
N2 Th1 C61 119.51(10) . . ?
N2 Th1 Cl7 82.5(3) . . ?
N3 Th1 N1 120.48(8) . . ?
N3 Th1 N2 58.74(8) . . ?
N3 Th1 N4 60.36(8) . . ?
N3 Th1 N5 117.19(8) . . ?
N3 Th1 C57 128.66(10) . . ?
N3 Th1 C59 87.66(10) . . ?
N3 Th1 C60 82.26(10) . . ?
N3 Th1 C61 106.27(12) . . ?
N3 Th1 Cl7 76.9(3) . . ?
N4 Th1 C57 96.66(11) . . ?
N4 Th1 C59 95.52(11) . . ?
N4 Th1 C60 68.35(10) . . ?
N4 Th1 C61 69.58(11) . . ?
N5 Th1 N1 119.37(8) . . ?
N5 Th1 N2 167.70(8) . . ?
N5 Th1 N4 61.30(8) . . ?
N5 Th1 C57 78.77(10) . . ?
N5 Th1 C59 119.07(10) . . ?
N5 Th1 C60 96.60(12) . . ?
N5 Th1 C61 72.46(10) . . ?
N5 Th1 Cl7 85.3(3) . . ?
N6 Th1 N1 61.06(8) . . ?
N6 Th1 N2 118.60(8) . . ?
N6 Th1 N3 153.82(8) . . ?
N6 Th1 N4 120.14(8) . . ?
N6 Th1 N5 59.10(8) . . ?
N6 Th1 C57 77.33(10) . . ?
N6 Th1 C59 117.34(10) . . ?
N6 Th1 C60 123.28(11) . . ?
N6 Th1 C61 97.23(12) . . ?
N6 Th1 Cl7 76.9(3) . . ?
C59 Th1 C57 46.68(11) . . ?
C60 Th1 C57 46.56(12) . . ?
C60 Th1 C59 28.64(13) . . ?
C60 Th1 C61 28.33(13) . . ?
C61 Th1 C57 28.02(14) . . ?
C61 Th1 C59 46.76(12) . . ?
Cl7 Th1 N1 90.5(3) . . ?
Cl7 Th1 N4 93.4(3) . . ?
Cl7 Th1 C57 154.0(3) . . ?
Cl7 Th1 C59 155.4(3) . . ?
Cl7 Th1 C60 157.4(3) . . ?
Cl7 Th1 C61 156.5(3) . . ?
Cl7 F1 Th1 175.5(15) . . ?
C1 N1 Th1 111.5(2) . . ?
C1 N1 C4 105.0(3) . . ?
C4 N1 Th1 127.9(2) . . ?
C6 N2 Th1 136.32(19) . . ?
C9 N2 Th1 117.0(2) . . ?
C9 N2 C6 105.2(3) . . ?
C10 N3 Th1 119.63(19) . . ?
C14 N3 Th1 120.6(2) . . ?
C14 N3 C10 118.3(3) . . ?
C15 N4 Th1 112.1(2) . . ?
C15 N4 C18 105.5(3) . . ?
C18 N4 Th1 125.6(2) . . ?
C20 N5 Th1 137.1(2) . . ?
C23 N5 Th1 117.0(2) . . ?
C23 N5 C20 105.6(3) . . ?
C24 N6 Th1 119.5(2) . . ?
C28 N6 Th1 120.4(2) . . ?
C28 N6 C24 118.5(3) . . ?
N1 C1 C2 113.7(3) . . ?
N1 C1 C28 118.5(3) . . ?
C2 C1 C28 127.8(3) . . ?
C1 C2 C29 125.6(3) . . ?
C3 C2 C1 105.3(3) . . ?
C3 C2 C29 128.7(3) . . ?
C2 C3 C4 106.2(3) . . ?
C2 C3 C31 122.9(3) . . ?
C4 C3 C31 130.4(3) . . ?
N1 C4 C3 109.5(3) . . ?
C5 C4 N1 120.3(3) . . ?
C5 C4 C3 129.7(3) . . ?
C4 C5 C6 124.4(3) . . ?
C4 C5 C33 118.4(3) . . ?
C6 C5 C33 117.1(3) . . ?
N2 C6 C5 123.8(3) . . ?
N2 C6 C7 110.0(3) . . ?
C5 C6 C7 126.1(3) . . ?
C6 C7 C39 131.3(3) . . ?
C8 C7 C6 106.2(3) . . ?
C8 C7 C39 122.0(3) . . ?
C7 C8 C9 105.9(3) . . ?
C7 C8 C41 124.1(3) . . ?
C9 C8 C41 129.8(3) . . ?
N2 C9 C8 112.4(3) . . ?
N2 C9 C10 118.6(3) . . ?
C8 C9 C10 127.9(3) . . ?
N3 C10 C9 115.5(3) . . ?
N3 C10 C11 120.6(3) . . ?
C11 C10 C9 123.6(3) . . ?
C10 C11 H11 119.9 . . ?
C12 C11 C10 120.1(3) . . ?
C12 C11 H11 119.9 . . ?
C11 C12 H12 120.6 . . ?
C13 C12 C11 118.9(3) . . ?
C13 C12 H12 120.6 . . ?
C12 C13 H13 120.7 . . ?
C12 C13 C14 118.7(3) . . ?
C14 C13 H13 120.7 . . ?
N3 C14 C13 123.2(3) . . ?
N3 C14 C15 114.4(3) . . ?
C13 C14 C15 122.4(3) . . ?
N4 C15 C14 118.8(3) . . ?
N4 C15 C16 113.3(3) . . ?
C16 C15 C14 127.8(3) . . ?
C15 C16 C43 127.3(3) . . ?
C17 C16 C15 105.7(3) . . ?
C17 C16 C43 126.8(3) . . ?
C16 C17 C18 106.1(3) . . ?
C16 C17 C45 123.1(3) . . ?
C18 C17 C45 130.2(3) . . ?
N4 C18 C17 109.1(3) . . ?
C19 C18 N4 121.0(3) . . ?
C19 C18 C17 129.4(3) . . ?
C18 C19 C20 124.0(3) . . ?
C18 C19 C47 118.5(3) . . ?
C20 C19 C47 117.5(3) . . ?
N5 C20 C19 123.7(3) . . ?
N5 C20 C21 109.9(3) . . ?
C19 C20 C21 126.3(3) . . ?
C20 C21 C53 130.3(3) . . ?
C22 C21 C20 106.7(3) . . ?
C22 C21 C53 122.9(3) . . ?
C21 C22 C23 106.1(3) . . ?
C21 C22 C55 124.0(3) . . ?
C23 C22 C55 129.8(3) . . ?
N5 C23 C22 111.5(3) . . ?
N5 C23 C24 118.6(3) . . ?
C22 C23 C24 128.3(3) . . ?
N6 C24 C23 115.1(3) . . ?
N6 C24 C25 120.8(3) . . ?
C25 C24 C23 123.7(3) . . ?
C24 C25 H25 120.4 . . ?
C26 C25 C24 119.2(3) . . ?
C26 C25 H25 120.4 . . ?
C25 C26 H26 120.1 . . ?
C27 C26 C25 119.8(3) . . ?
C27 C26 H26 120.1 . . ?
C26 C27 H27 121.0 . . ?
C26 C27 C28 118.0(3) . . ?
C28 C27 H27 121.0 . . ?
N6 C28 C1 114.4(3) . . ?
N6 C28 C27 123.2(3) . . ?
C27 C28 C1 122.4(3) . . ?
C2 C29 H29A 108.3 . . ?
C2 C29 H29B 108.3 . . ?
C2 C29 C30 116.0(3) . . ?
H29A C29 H29B 107.4 . . ?
C30 C29 H29A 108.3 . . ?
C30 C29 H29B 108.3 . . ?
C29 C30 H30A 109.5 . . ?
C29 C30 H30B 109.5 . . ?
C29 C30 H30C 109.5 . . ?
H30A C30 H30B 109.5 . . ?
H30A C30 H30C 109.5 . . ?
H30B C30 H30C 109.5 . . ?
C3 C31 H31A 109.2 . . ?
C3 C31 H31B 109.2 . . ?
C3 C31 C32 112.0(3) . . ?
H31A C31 H31B 107.9 . . ?
C32 C31 H31A 109.2 . . ?
C32 C31 H31B 109.2 . . ?
C31 C32 H32A 109.5 . . ?
C31 C32 H32B 109.5 . . ?
C31 C32 H32C 109.5 . . ?
H32A C32 H32B 109.5 . . ?
H32A C32 H32C 109.5 . . ?
H32B C32 H32C 109.5 . . ?
C34 C33 C5 120.0(3) . . ?
C34 C33 C38 119.5(3) . . ?
C38 C33 C5 120.5(3) . . ?
C33 C34 H34 119.6 . . ?
C33 C34 C35 120.7(4) . . ?
C35 C34 H34 119.6 . . ?
C34 C35 H35 120.5 . . ?
C36 C35 C34 119.0(4) . . ?
C36 C35 H35 120.5 . . ?
C35 C36 H36 119.6 . . ?
C37 C36 C35 120.8(4) . . ?
C37 C36 H36 119.6 . . ?
C36 C37 H37 119.9 . . ?
C36 C37 C38 120.2(4) . . ?
C38 C37 H37 119.9 . . ?
C33 C38 H38 120.1 . . ?
C37 C38 C33 119.7(4) . . ?
C37 C38 H38 120.1 . . ?
C7 C39 H39A 109.1 . . ?
C7 C39 H39B 109.1 . . ?
C7 C39 C40 112.6(3) . . ?
H39A C39 H39B 107.8 . . ?
C40 C39 H39A 109.1 . . ?
C40 C39 H39B 109.1 . . ?
C39 C40 H40A 109.5 . . ?
C39 C40 H40B 109.5 . . ?
C39 C40 H40C 109.5 . . ?
H40A C40 H40B 109.5 . . ?
H40A C40 H40C 109.5 . . ?
H40B C40 H40C 109.5 . . ?
C8 C41 H41A 108.4 . . ?
C8 C41 H41B 108.4 . . ?
C8 C41 C42 115.5(3) . . ?
H41A C41 H41B 107.5 . . ?
C42 C41 H41A 108.4 . . ?
C42 C41 H41B 108.4 . . ?
C41 C42 H42A 109.5 . . ?
C41 C42 H42B 109.5 . . ?
C41 C42 H42C 109.5 . . ?
H42A C42 H42B 109.5 . . ?
H42A C42 H42C 109.5 . . ?
H42B C42 H42C 109.5 . . ?
C16 C43 H43A 108.6 . . ?
C16 C43 H43B 108.6 . . ?
C16 C43 C44 114.6(3) . . ?
H43A C43 H43B 107.6 . . ?
C44 C43 H43A 108.6 . . ?
C44 C43 H43B 108.6 . . ?
C43 C44 H44A 109.5 . . ?
C43 C44 H44B 109.5 . . ?
C43 C44 H44C 109.5 . . ?
H44A C44 H44B 109.5 . . ?
H44A C44 H44C 109.5 . . ?
H44B C44 H44C 109.5 . . ?
C17 C45 H45A 109.4 . . ?
C17 C45 H45B 109.4 . . ?
C17 C45 C46 111.2(3) . . ?
H45A C45 H45B 108.0 . . ?
C46 C45 H45A 109.4 . . ?
C46 C45 H45B 109.4 . . ?
C45 C46 H46A 109.5 . . ?
C45 C46 H46B 109.5 . . ?
C45 C46 H46C 109.5 . . ?
H46A C46 H46B 109.5 . . ?
H46A C46 H46C 109.5 . . ?
H46B C46 H46C 109.5 . . ?
C48 C47 C19 122.2(3) . . ?
C52 C47 C19 119.1(3) . . ?
C52 C47 C48 118.8(3) . . ?
C47 C48 H48 119.8 . . ?
C49 C48 C47 120.5(3) . . ?
C49 C48 H48 119.8 . . ?
C48 C49 H49 119.8 . . ?
C50 C49 C48 120.3(3) . . ?
C50 C49 H49 119.8 . . ?
C49 C50 H50 120.0 . . ?
C49 C50 C51 120.1(3) . . ?
C51 C50 H50 120.0 . . ?
C50 C51 H51 119.9 . . ?
C50 C51 C52 120.1(3) . . ?
C52 C51 H51 119.9 . . ?
C47 C52 C51 120.1(3) . . ?
C47 C52 H52 119.9 . . ?
C51 C52 H52 119.9 . . ?
C21 C53 H53A 108.9 . . ?
C21 C53 H53B 108.9 . . ?
C21 C53 C54 113.4(3) . . ?
H53A C53 H53B 107.7 . . ?
C54 C53 H53A 108.9 . . ?
C54 C53 H53B 108.9 . . ?
C53 C54 H54A 109.5 . . ?
C53 C54 H54B 109.5 . . ?
C53 C54 H54C 109.5 . . ?
H54A C54 H54B 109.5 . . ?
H54A C54 H54C 109.5 . . ?
H54B C54 H54C 109.5 . . ?
C22 C55 H55A 108.9 . . ?
C22 C55 H55B 108.9 . . ?
C22 C55 C56 113.2(3) . . ?
H55A C55 H55B 107.7 . . ?
C56 C55 H55A 108.9 . . ?
C56 C55 H55B 108.9 . . ?
C55 C56 H56A 109.5 . . ?
C55 C56 H56B 109.5 . . ?
C55 C56 H56C 109.5 . . ?
H56A C56 H56B 109.5 . . ?
H56A C56 H56C 109.5 . . ?
H56B C56 H56C 109.5 . . ?
Th1 C57 H57 114.1 . . ?
C58 C57 Th1 77.1(2) . . ?
C58 C57 H57 126.0 . . ?
C61 C57 Th1 75.0(2) . . ?
C61 C57 H57 126.0 . . ?
C61 C57 C58 108.0(4) . . ?
Th1 C58 H58 116.9 . . ?
C57 C58 Th1 75.0(2) . . ?
C57 C58 H58 125.8 . . ?
C57 C58 C59 108.4(3) . . ?
C59 C58 Th1 74.3(2) . . ?
C59 C58 H58 125.8 . . ?
Th1 C59 H59 114.0 . . ?
C58 C59 Th1 77.4(2) . . ?
C58 C59 H59 126.6 . . ?
C60 C59 Th1 74.5(2) . . ?
C60 C59 C58 106.8(4) . . ?
C60 C59 H59 126.6 . . ?
Th1 C60 H60 113.1 . . ?
C59 C60 Th1 76.8(2) . . ?
C59 C60 H60 125.9 . . ?
C61 C60 Th1 76.5(2) . . ?
C61 C60 C59 108.1(4) . . ?
C61 C60 H60 125.9 . . ?
Th1 C61 H61 114.4 . . ?
C57 C61 Th1 76.9(2) . . ?
C57 C61 C60 108.7(4) . . ?
C57 C61 H61 125.7 . . ?
C60 C61 Th1 75.2(2) . . ?
C60 C61 H61 125.7 . . ?
F1 Cl7 Th1 3.6(12) . . ?

loop_
_geom_bond_atom_site_label_1
_geom_bond_atom_site_label_2
_geom_bond_distance
_geom_bond_site_symmetry_2
_geom_bond_publ_flag
Th1 F1 2.188(3) . ?
Th1 N1 2.767(3) . ?
Th1 N2 2.753(3) . ?
Th1 N3 2.728(3) . ?
Th1 N4 2.808(3) . ?
Th1 N5 2.731(3) . ?
Th1 N6 2.689(3) . ?
Th1 C57 2.867(4) . ?
Th1 C59 2.855(4) . ?
Th1 C60 2.826(4) . ?
Th1 C61 2.843(4) . ?
Th1 Cl7 2.760(15) . ?
F1 Cl7 0.573(14) . ?
N1 C1 1.328(4) . ?
N1 C4 1.397(4) . ?
N2 C6 1.393(4) . ?
N2 C9 1.355(4) . ?
N3 C10 1.352(4) . ?
N3 C14 1.348(4) . ?
N4 C15 1.329(4) . ?
N4 C18 1.397(4) . ?
N5 C20 1.383(4) . ?
N5 C23 1.359(4) . ?
N6 C24 1.357(4) . ?
N6 C28 1.339(4) . ?
C1 C2 1.428(4) . ?
C1 C28 1.454(5) . ?
C2 C3 1.379(5) . ?
C2 C29 1.510(5) . ?
C3 C4 1.455(4) . ?
C3 C31 1.511(5) . ?
C4 C5 1.396(4) . ?
C5 C6 1.414(4) . ?
C5 C33 1.491(4) . ?
C6 C7 1.442(4) . ?
C7 C8 1.389(4) . ?
C7 C39 1.509(4) . ?
C8 C9 1.421(4) . ?
C8 C41 1.510(4) . ?
C9 C10 1.456(4) . ?
C10 C11 1.405(4) . ?
C11 H11 0.9500 . ?
C11 C12 1.380(5) . ?
C12 H12 0.9500 . ?
C12 C13 1.376(5) . ?
C13 H13 0.9500 . ?
C13 C14 1.387(5) . ?
C14 C15 1.456(4) . ?
C15 C16 1.430(4) . ?
C16 C17 1.375(5) . ?
C16 C43 1.507(4) . ?
C17 C18 1.464(4) . ?
C17 C45 1.512(4) . ?
C18 C19 1.381(5) . ?
C19 C20 1.422(5) . ?
C19 C47 1.499(4) . ?
C20 C21 1.436(5) . ?
C21 C22 1.374(5) . ?
C21 C53 1.507(5) . ?
C22 C23 1.426(5) . ?
C22 C55 1.510(4) . ?
C23 C24 1.446(5) . ?
C24 C25 1.407(5) . ?
C25 H25 0.9500 . ?
C25 C26 1.382(5) . ?
C26 H26 0.9500 . ?
C26 C27 1.377(6) . ?
C27 H27 0.9500 . ?
C27 C28 1.397(5) . ?
C29 H29A 0.9900 . ?
C29 H29B 0.9900 . ?
C29 C30 1.534(5) . ?
C30 H30A 0.9800 . ?
C30 H30B 0.9800 . ?
C30 H30C 0.9800 . ?
C31 H31A 0.9900 . ?
C31 H31B 0.9900 . ?
C31 C32 1.523(6) . ?
C32 H32A 0.9800 . ?
C32 H32B 0.9800 . ?
C32 H32C 0.9800 . ?
C33 C34 1.386(5) . ?
C33 C38 1.398(5) . ?
C34 H34 0.9500 . ?
C34 C35 1.394(5) . ?
C35 H35 0.9500 . ?
C35 C36 1.384(7) . ?
C36 H36 0.9500 . ?
C36 C37 1.378(7) . ?
C37 H37 0.9500 . ?
C37 C38 1.387(5) . ?
C38 H38 0.9500 . ?
C39 H39A 0.9900 . ?
C39 H39B 0.9900 . ?
C39 C40 1.527(5) . ?
C40 H40A 0.9800 . ?
C40 H40B 0.9800 . ?
C40 H40C 0.9800 . ?
C41 H41A 0.9900 . ?
C41 H41B 0.9900 . ?
C41 C42 1.520(5) . ?
C42 H42A 0.9800 . ?
C42 H42B 0.9800 . ?
C42 H42C 0.9800 . ?
C43 H43A 0.9900 . ?
C43 H43B 0.9900 . ?
C43 C44 1.531(5) . ?
C44 H44A 0.9800 . ?
C44 H44B 0.9800 . ?
C44 H44C 0.9800 . ?
C45 H45A 0.9900 . ?
C45 H45B 0.9900 . ?
C45 C46 1.527(5) . ?
C46 H46A 0.9800 . ?
C46 H46B 0.9800 . ?
C46 H46C 0.9800 . ?
C47 C48 1.396(5) . ?
C47 C52 1.392(5) . ?
C48 H48 0.9500 . ?
C48 C49 1.390(5) . ?
C49 H49 0.9500 . ?
C49 C50 1.366(6) . ?
C50 H50 0.9500 . ?
C50 C51 1.388(6) . ?
C51 H51 0.9500 . ?
C51 C52 1.392(5) . ?
C52 H52 0.9500 . ?
C53 H53A 0.9900 . ?
C53 H53B 0.9900 . ?
C53 C54 1.529(5) . ?
C54 H54A 0.9800 . ?
C54 H54B 0.9800 . ?
C54 H54C 0.9800 . ?
C55 H55A 0.9900 . ?
C55 H55B 0.9900 . ?
C55 C56 1.532(5) . ?
C56 H56A 0.9800 . ?
C56 H56B 0.9800 . ?
C56 H56C 0.9800 . ?
C57 H57 0.9500 . ?
C57 C58 1.389(6) . ?
C57 C61 1.383(7) . ?
C58 H58 0.9500 . ?
C58 C59 1.406(6) . ?
C59 H59 0.9500 . ?
C59 C60 1.405(6) . ?
C60 H60 0.9500 . ?
C60 C61 1.387(7) . ?
C61 H61 0.9500 . ?

loop_
_geom_torsion_atom_site_label_1
_geom_torsion_atom_site_label_2
_geom_torsion_atom_site_label_3
_geom_torsion_atom_site_label_4
_geom_torsion
_geom_torsion_site_symmetry_1
_geom_torsion_site_symmetry_2
_geom_torsion_site_symmetry_3
_geom_torsion_site_symmetry_4
_geom_torsion_publ_flag
Th1 N1 C1 C2 136.8(2) . . . . ?
Th1 N1 C1 C28 -42.9(3) . . . . ?
Th1 N1 C4 C3 -127.8(2) . . . . ?
Th1 N1 C4 C5 59.7(4) . . . . ?
Th1 N2 C6 C5 12.1(5) . . . . ?
Th1 N2 C6 C7 -163.8(2) . . . . ?
Th1 N2 C9 C8 164.7(2) . . . . ?
Th1 N2 C9 C10 -25.8(4) . . . . ?
Th1 N3 C10 C9 25.5(3) . . . . ?
Th1 N3 C10 C11 -161.2(2) . . . . ?
Th1 N3 C14 C13 163.5(2) . . . . ?
Th1 N3 C14 C15 -16.5(3) . . . . ?
Th1 N4 C15 C14 -42.3(3) . . . . ?
Th1 N4 C15 C16 136.3(2) . . . . ?
Th1 N4 C18 C17 -127.6(2) . . . . ?
Th1 N4 C18 C19 59.3(4) . . . . ?
Th1 N5 C20 C19 5.3(5) . . . . ?
Th1 N5 C20 C21 -171.5(2) . . . . ?
Th1 N5 C23 C22 170.5(2) . . . . ?
Th1 N5 C23 C24 -22.9(4) . . . . ?
Th1 N6 C24 C23 28.6(4) . . . . ?
Th1 N6 C24 C25 -158.0(3) . . . . ?
Th1 N6 C28 C1 -15.8(4) . . . . ?
Th1 N6 C28 C27 162.5(3) . . . . ?
Th1 C57 C58 C59 -67.4(3) . . . . ?
Th1 C57 C61 C60 69.2(3) . . . . ?
Th1 C58 C59 C60 -69.4(2) . . . . ?
Th1 C59 C60 C61 -70.8(3) . . . . ?
Th1 C60 C61 C57 -70.4(3) . . . . ?
N1 C1 C2 C3 2.7(4) . . . . ?
N1 C1 C2 C29 -170.2(3) . . . . ?
N1 C1 C28 N6 41.2(4) . . . . ?
N1 C1 C28 C27 -137.1(3) . . . . ?
N1 C4 C5 C6 -9.5(5) . . . . ?
N1 C4 C5 C33 166.6(3) . . . . ?
N2 C6 C7 C8 1.4(4) . . . . ?
N2 C6 C7 C39 173.1(3) . . . . ?
N2 C9 C10 N3 0.7(4) . . . . ?
N2 C9 C10 C11 -172.3(3) . . . . ?
N3 C10 C11 C12 -3.6(5) . . . . ?
N3 C14 C15 N4 41.2(4) . . . . ?
N3 C14 C15 C16 -137.2(3) . . . . ?
N4 C15 C16 C17 0.6(4) . . . . ?
N4 C15 C16 C43 -174.3(3) . . . . ?
N4 C18 C19 C20 -7.7(5) . . . . ?
N4 C18 C19 C47 172.4(3) . . . . ?
N5 C20 C21 C22 2.2(4) . . . . ?
N5 C20 C21 C53 178.9(3) . . . . ?
N5 C23 C24 N6 -3.0(5) . . . . ?
N5 C23 C24 C25 -176.2(3) . . . . ?
N6 C24 C25 C26 -5.6(5) . . . . ?
C1 N1 C4 C3 5.9(4) . . . . ?
C1 N1 C4 C5 -166.6(3) . . . . ?
C1 C2 C3 C4 1.2(4) . . . . ?
C1 C2 C3 C31 -171.2(3) . . . . ?
C1 C2 C29 C30 -104.8(4) . . . . ?
C2 C1 C28 N6 -138.5(3) . . . . ?
C2 C1 C28 C27 43.2(5) . . . . ?
C2 C3 C4 N1 -4.4(4) . . . . ?
C2 C3 C4 C5 167.2(3) . . . . ?
C2 C3 C31 C32 100.2(4) . . . . ?
C3 C2 C29 C30 84.0(5) . . . . ?
C3 C4 C5 C6 179.6(3) . . . . ?
C3 C4 C5 C33 -4.3(5) . . . . ?
C4 N1 C1 C2 -5.3(4) . . . . ?
C4 N1 C1 C28 174.9(3) . . . . ?
C4 C3 C31 C32 -70.1(5) . . . . ?
C4 C5 C6 N2 -25.9(5) . . . . ?
C4 C5 C6 C7 149.3(3) . . . . ?
C4 C5 C33 C34 116.2(4) . . . . ?
C4 C5 C33 C38 -64.8(4) . . . . ?
C5 C6 C7 C8 -174.4(3) . . . . ?
C5 C6 C7 C39 -2.7(6) . . . . ?
C5 C33 C34 C35 178.4(3) . . . . ?
C5 C33 C38 C37 -178.4(3) . . . . ?
C6 N2 C9 C8 -4.0(4) . . . . ?
C6 N2 C9 C10 165.5(3) . . . . ?
C6 C5 C33 C34 -67.4(4) . . . . ?
C6 C5 C33 C38 111.6(4) . . . . ?
C6 C7 C8 C9 -3.7(3) . . . . ?
C6 C7 C8 C41 172.3(3) . . . . ?
C6 C7 C39 C40 -84.3(4) . . . . ?
C7 C8 C9 N2 5.0(4) . . . . ?
C7 C8 C9 C10 -163.3(3) . . . . ?
C7 C8 C41 C42 91.2(4) . . . . ?
C8 C7 C39 C40 86.3(4) . . . . ?
C8 C9 C10 N3 168.4(3) . . . . ?
C8 C9 C10 C11 -4.6(5) . . . . ?
C9 N2 C6 C5 177.5(3) . . . . ?
C9 N2 C6 C7 1.6(3) . . . . ?
C9 C8 C41 C42 -93.9(4) . . . . ?
C9 C10 C11 C12 169.2(3) . . . . ?
C10 N3 C14 C13 -2.9(5) . . . . ?
C10 N3 C14 C15 177.1(3) . . . . ?
C10 C11 C12 C13 -0.8(5) . . . . ?
C11 C12 C13 C14 3.2(5) . . . . ?
C12 C13 C14 N3 -1.4(5) . . . . ?
C12 C13 C14 C15 178.6(3) . . . . ?
C13 C14 C15 N4 -138.8(3) . . . . ?
C13 C14 C15 C16 42.8(5) . . . . ?
C14 N3 C10 C9 -168.0(3) . . . . ?
C14 N3 C10 C11 5.3(4) . . . . ?
C14 C15 C16 C17 179.1(3) . . . . ?
C14 C15 C16 C43 4.2(5) . . . . ?
C15 N4 C18 C17 5.1(3) . . . . ?
C15 N4 C18 C19 -168.0(3) . . . . ?
C15 C16 C17 C18 2.5(3) . . . . ?
C15 C16 C17 C45 -169.6(3) . . . . ?
C15 C16 C43 C44 -106.8(4) . . . . ?
C16 C17 C18 N4 -4.8(4) . . . . ?
C16 C17 C18 C19 167.5(3) . . . . ?
C16 C17 C45 C46 96.8(4) . . . . ?
C17 C16 C43 C44 79.4(5) . . . . ?
C17 C18 C19 C20 -179.1(3) . . . . ?
C17 C18 C19 C47 1.0(5) . . . . ?
C18 N4 C15 C14 177.8(3) . . . . ?
C18 N4 C15 C16 -3.6(4) . . . . ?
C18 C17 C45 C46 -73.3(4) . . . . ?
C18 C19 C20 N5 -25.9(5) . . . . ?
C18 C19 C20 C21 150.5(3) . . . . ?
C18 C19 C47 C48 -72.3(4) . . . . ?
C18 C19 C47 C52 107.2(4) . . . . ?
C19 C20 C21 C22 -174.6(3) . . . . ?
C19 C20 C21 C53 2.1(6) . . . . ?
C19 C47 C48 C49 179.8(3) . . . . ?
C19 C47 C52 C51 -177.0(3) . . . . ?
C20 N5 C23 C22 -3.7(4) . . . . ?
C20 N5 C23 C24 162.9(3) . . . . ?
C20 C19 C47 C48 107.8(4) . . . . ?
C20 C19 C47 C52 -72.7(4) . . . . ?
C20 C21 C22 C23 -4.2(4) . . . . ?
C20 C21 C22 C55 177.5(3) . . . . ?
C20 C21 C53 C54 -87.8(5) . . . . ?
C21 C22 C23 N5 5.1(4) . . . . ?
C21 C22 C23 C24 -159.9(3) . . . . ?
C21 C22 C55 C56 90.0(5) . . . . ?
C22 C21 C53 C54 88.4(4) . . . . ?
C22 C23 C24 N6 161.1(3) . . . . ?
C22 C23 C24 C25 -12.1(6) . . . . ?
C23 N5 C20 C19 177.8(3) . . . . ?
C23 N5 C20 C21 0.9(3) . . . . ?
C23 C22 C55 C56 -87.9(5) . . . . ?
C23 C24 C25 C26 167.1(3) . . . . ?
C24 N6 C28 C1 178.7(3) . . . . ?
C24 N6 C28 C27 -3.0(5) . . . . ?
C24 C25 C26 C27 -1.1(6) . . . . ?
C25 C26 C27 C28 5.4(6) . . . . ?
C26 C27 C28 N6 -3.5(5) . . . . ?
C26 C27 C28 C1 174.6(3) . . . . ?
C28 N6 C24 C23 -165.8(3) . . . . ?
C28 N6 C24 C25 7.6(5) . . . . ?
C28 C1 C2 C3 -177.7(3) . . . . ?
C28 C1 C2 C29 9.5(6) . . . . ?
C29 C2 C3 C4 173.8(3) . . . . ?
C29 C2 C3 C31 1.4(6) . . . . ?
C31 C3 C4 N1 167.1(3) . . . . ?
C31 C3 C4 C5 -21.3(6) . . . . ?
C33 C5 C6 N2 157.9(3) . . . . ?
C33 C5 C6 C7 -26.8(5) . . . . ?
C33 C34 C35 C36 0.1(5) . . . . ?
C34 C33 C38 C37 0.6(5) . . . . ?
C34 C35 C36 C37 0.3(6) . . . . ?
C35 C36 C37 C38 -0.3(6) . . . . ?
C36 C37 C38 C33 -0.1(6) . . . . ?
C38 C33 C34 C35 -0.6(5) . . . . ?
C39 C7 C8 C9 -176.3(3) . . . . ?
C39 C7 C8 C41 -0.3(5) . . . . ?
C41 C8 C9 N2 -170.6(3) . . . . ?
C41 C8 C9 C10 21.1(6) . . . . ?
C43 C16 C17 C18 177.4(3) . . . . ?
C43 C16 C17 C45 5.3(5) . . . . ?
C45 C17 C18 N4 166.6(3) . . . . ?
C45 C17 C18 C19 -21.2(6) . . . . ?
C47 C19 C20 N5 154.1(3) . . . . ?
C47 C19 C20 C21 -29.6(5) . . . . ?
C47 C48 C49 C50 -2.3(6) . . . . ?
C48 C47 C52 C51 2.5(5) . . . . ?
C48 C49 C50 C51 1.3(6) . . . . ?
C49 C50 C51 C52 1.6(6) . . . . ?
C50 C51 C52 C47 -3.5(5) . . . . ?
C52 C47 C48 C49 0.4(6) . . . . ?
C53 C21 C22 C23 178.8(3) . . . . ?
C53 C21 C22 C55 0.5(5) . . . . ?
C55 C22 C23 N5 -176.7(3) . . . . ?
C55 C22 C23 C24 18.3(6) . . . . ?
C57 C58 C59 Th1 67.8(3) . . . . ?
C57 C58 C59 C60 -1.5(4) . . . . ?
C58 C57 C61 Th1 -70.8(3) . . . . ?
C58 C57 C61 C60 -1.6(5) . . . . ?
C58 C59 C60 Th1 71.4(2) . . . . ?
C58 C59 C60 C61 0.5(4) . . . . ?
C59 C60 C61 Th1 71.0(3) . . . . ?
C59 C60 C61 C57 0.7(5) . . . . ?
C61 C57 C58 Th1 69.3(3) . . . . ?
C61 C57 C58 C59 2.0(4) . . . . ?
